data_7005428
loop_
_publ_author_name
'Aldous, David W.'
'Stephens, Nicholas F.'
'Lightfoot, Philip'

_publ_section_title
;
 Hydrothermal chemistry of oligomeric vanadium oxyfluorides.
;
_journal_issue 22
_journal_name_full 'Dalton transactions (Cambridge, England : 2003)'
_journal_page_first 2271
_journal_page_last 2282
_journal_paper_doi 10.1039/b702146a
_journal_year 2007
_chemical_formula_moiety 'C6 H22 N4, F8 O2 V2'
_chemical_formula_sum 'C6 H22 F8 N4 O2 V2'
_chemical_formula_weight 436.16
_chemical_name_systematic
;
?
;
_space_group_IT_number 14
_symmetry_cell_setting monoclinic
_symmetry_space_group_name_Hall '-P 2yn'
_symmetry_space_group_name_H-M 'P 1 21/n 1'
_atom_sites_solution_hydrogens geom
_atom_sites_solution_primary direct
_atom_sites_solution_secondary difmap
_audit_creation_method SHELXL-97
_cell_angle_alpha 90.00
_cell_angle_beta 97.834(6)
_cell_angle_gamma 90.00
_cell_formula_units_Z 2
_cell_length_a 7.9286(19)
_cell_length_b 10.591(3)
_cell_length_c 8.497(2)
_cell_measurement_reflns_used 1297
_cell_measurement_temperature 93(2)
_cell_measurement_theta_max 25.32
_cell_measurement_theta_min 3.05
_cell_volume 706.8(3)
_computing_cell_refinement 'CrystalClear (Rigaku., 2004)'
_computing_data_collection 'CrystalClear (Rigaku., 2004)'
_computing_data_reduction 'CrystalClear (Rigaku., 2004)'
_computing_molecular_graphics 'Bruker SHELXTL'
_computing_publication_material 'Bruker SHELXTL'
_computing_structure_refinement 'SHELXL-97 (Sheldrick, 1997)'
_computing_structure_solution 'SHELXL-97 (Sheldrick, 1997)'
_diffrn_ambient_temperature 93(2)
_diffrn_measured_fraction_theta_full 0.983
_diffrn_measured_fraction_theta_max 0.983
_diffrn_measurement_device_type 'CCD Area detector'
_diffrn_measurement_method dtprofit.ref
_diffrn_radiation_monochromator 'Confocal Optics'
_diffrn_radiation_source 'Rotating Anode'
_diffrn_radiation_type 'Mo K\a'
_diffrn_radiation_wavelength 0.71073
_diffrn_reflns_av_R_equivalents 0.0557
_diffrn_reflns_av_sigmaI/netI 0.1019
_diffrn_reflns_limit_h_max 8
_diffrn_reflns_limit_h_min -9
_diffrn_reflns_limit_k_max 7
_diffrn_reflns_limit_k_min -12
_diffrn_reflns_limit_l_max 10
_diffrn_reflns_limit_l_min -10
_diffrn_reflns_number 4150
_diffrn_reflns_theta_full 25.32
_diffrn_reflns_theta_max 25.32
_diffrn_reflns_theta_min 3.05
_exptl_absorpt_coefficient_mu 1.425
_exptl_absorpt_correction_T_max 0.866
_exptl_absorpt_correction_T_min 0.771
_exptl_absorpt_correction_type multi-scan
_exptl_crystal_colour blue
_exptl_crystal_density_diffrn 2.049
_exptl_crystal_density_method 'not measured'
_exptl_crystal_description prism
_exptl_crystal_F_000 440
_exptl_crystal_size_max 0.200
_exptl_crystal_size_mid 0.150
_exptl_crystal_size_min 0.100
_refine_diff_density_max 0.936
_refine_diff_density_min -0.995
_refine_diff_density_rms 0.269
_refine_ls_extinction_method none
_refine_ls_goodness_of_fit_ref 1.602
_refine_ls_hydrogen_treatment constr
_refine_ls_matrix_type full
_refine_ls_number_parameters 100
_refine_ls_number_reflns 1290
_refine_ls_number_restraints 0
_refine_ls_restrained_S_all 1.602
_refine_ls_R_factor_all 0.0535
_refine_ls_R_factor_gt 0.0418
_refine_ls_shift/su_max 0.000
_refine_ls_shift/su_mean 0.000
_refine_ls_structure_factor_coef Fsqd
_refine_ls_weighting_details 'calc w=1/[\s^2^(Fo^2^)+(0.0677P)^2^+0.9429P] where P=(Fo^2^+2Fc^2^)/3'
_refine_ls_weighting_scheme calc
_refine_ls_wR_factor_gt 0.1325
_refine_ls_wR_factor_ref 0.1730
_reflns_number_gt 1203
_reflns_number_total 1290
_reflns_threshold_expression >2sigma(I)
_cod_data_source_file b702146a.txt
_cod_data_source_block 7
_cod_depositor_comments
;
The following automatic conversions were performed:
'_symmetry_cell_setting' value 'Monoclinic' changed to 'monoclinic'
according to '/home/saulius/struct/CIF-dictionaries/cif_core.dic'
dictionary named 'cif_core.dic' version 2.4.1 from 2010-06-29.

Automatic conversion script
Id: cif_fix_enum 1527 2010-12-29 10:47:43Z saulius 
;
_cod_original_cell_volume 706.9(3)
_cod_original_sg_symbol_H-M 'P 21/n'
_cod_database_code 7005428

loop_
_symmetry_equiv_pos_as_xyz
'x, y, z'
'-x+1/2, y+1/2, -z+1/2'
'-x, -y, -z'
'x-1/2, -y-1/2, z-1/2'

loop_
_atom_site_label
_atom_site_type_symbol
_atom_site_fract_x
_atom_site_fract_y
_atom_site_fract_z
_atom_site_U_iso_or_equiv
_atom_site_adp_type
_atom_site_occupancy
_atom_site_symmetry_multiplicity
_atom_site_calc_flag
_atom_site_refinement_flags
_atom_site_disorder_assembly
_atom_site_disorder_group
V1 V 0.13502(8) 0.41665(6) 0.41046(8) 0.0071(3) Uani 1 1 d . . .
F1 F -0.0499(3) 0.3973(2) 0.2317(3) 0.0111(6) Uani 1 1 d . . .
F2 F -0.0229(3) 0.3995(2) 0.5691(3) 0.0103(6) Uani 1 1 d . . .
F3 F 0.2570(3) 0.4984(2) 0.2591(3) 0.0138(6) Uani 1 1 d . . .
F4 F 0.3127(3) 0.4723(2) 0.5713(3) 0.0099(6) Uani 1 1 d . . .
O1 O 0.1971(4) 0.2722(3) 0.4042(4) 0.0114(7) Uani 1 1 d . . .
N1 N 0.5691(4) 0.2960(3) 0.5617(4) 0.0091(7) Uani 1 1 d . . .
H1A H 0.6506 0.3523 0.5910 0.014 Uiso 1 1 calc R . .
H1B H 0.5758 0.2337 0.6325 0.014 Uiso 1 1 calc R . .
H1C H 0.4678 0.3332 0.5564 0.014 Uiso 1 1 calc R . .
C1 C 0.5908(6) 0.2434(4) 0.4019(5) 0.0116(9) Uani 1 1 d . . .
H1D H 0.5799 0.3116 0.3249 0.014 Uiso 1 1 calc R . .
H1E H 0.5000 0.1835 0.3700 0.014 Uiso 1 1 calc R . .
C2 C 0.7613(5) 0.1777(4) 0.3977(5) 0.0119(9) Uani 1 1 d . . .
H2A H 0.7895 0.1816 0.2902 0.014 Uiso 1 1 calc R . .
H2B H 0.8486 0.2236 0.4658 0.014 Uiso 1 1 calc R . .
N2 N 0.7651(4) 0.0425(3) 0.4496(4) 0.0078(7) Uani 1 1 d . . .
H2C H 0.7457 0.0388 0.5514 0.009 Uiso 1 1 calc R . .
H2D H 0.6806 0.0004 0.3902 0.009 Uiso 1 1 calc R . .
C3 C 0.9304(5) -0.0213(4) 0.4353(4) 0.0068(8) Uani 1 1 d . . .
H3A H 0.9639 -0.0023 0.3322 0.008 Uiso 1 1 calc R . .
H3B H 0.9159 -0.1120 0.4421 0.008 Uiso 1 1 calc R . .

loop_
_atom_site_aniso_label
_atom_site_aniso_U_11
_atom_site_aniso_U_22
_atom_site_aniso_U_33
_atom_site_aniso_U_23
_atom_site_aniso_U_13
_atom_site_aniso_U_12
V1 0.0073(5) 0.0076(5) 0.0062(5) -0.0007(2) 0.0008(4) 0.0003(2)
F1 0.0133(12) 0.0096(12) 0.0096(13) -0.0012(9) -0.0012(10) 0.0025(9)
F2 0.0134(13) 0.0079(12) 0.0106(13) 0.0014(9) 0.0050(10) -0.0012(9)
F3 0.0136(13) 0.0181(13) 0.0109(12) -0.0013(10) 0.0068(10) -0.0032(10)
F4 0.0087(12) 0.0132(13) 0.0071(12) -0.0015(9) -0.0014(9) -0.0011(9)
O1 0.0082(15) 0.0097(14) 0.0158(15) -0.0013(12) -0.0004(12) 0.0008(11)
N1 0.0107(17) 0.0070(17) 0.0093(17) 0.0015(13) 0.0002(14) 0.0008(13)
C1 0.014(2) 0.013(2) 0.0070(19) -0.0004(15) 0.0009(16) 0.0036(17)
C2 0.016(2) 0.0079(19) 0.013(2) 0.0025(16) 0.0053(17) -0.0007(17)
N2 0.0073(16) 0.0095(17) 0.0060(16) 0.0001(13) -0.0010(14) 0.0000(13)
C3 0.0081(19) 0.011(2) 0.0015(17) -0.0007(14) 0.0001(17) 0.0017(15)

loop_
_atom_type_symbol
_atom_type_description
_atom_type_scat_dispersion_real
_atom_type_scat_dispersion_imag
_atom_type_scat_source
V V 0.3005 0.5294 'International Tables Vol C Tables 4.2.6.8 and 6.1.1.4'
O O 0.0106 0.0060 'International Tables Vol C Tables 4.2.6.8 and 6.1.1.4'
F F 0.0171 0.0103 'International Tables Vol C Tables 4.2.6.8 and 6.1.1.4'
N N 0.0061 0.0033 'International Tables Vol C Tables 4.2.6.8 and 6.1.1.4'
C C 0.0033 0.0016 'International Tables Vol C Tables 4.2.6.8 and 6.1.1.4'
H H 0.0000 0.0000 'International Tables Vol C Tables 4.2.6.8 and 6.1.1.4'

loop_
_geom_angle_atom_site_label_1
_geom_angle_atom_site_label_2
_geom_angle_atom_site_label_3
_geom_angle
_geom_angle_site_symmetry_1
_geom_angle_site_symmetry_3
_geom_angle_publ_flag
O1 V1 F4 96.75(13) . . ?
O1 V1 F3 102.86(13) . . ?
F4 V1 F3 87.17(11) . . ?
O1 V1 F2 99.24(13) . . ?
F4 V1 F2 90.82(10) . . ?
F3 V1 F2 157.89(11) . . ?
O1 V1 F1 94.26(13) . . ?
F4 V1 F1 167.87(10) . . ?
F3 V1 F1 85.44(11) . . ?
F2 V1 F1 92.42(11) . . ?
O1 V1 F2 172.49(12) . 3_566 ?
F4 V1 F2 86.31(10) . 3_566 ?
F3 V1 F2 84.10(10) . 3_566 ?
F2 V1 F2 73.80(10) . 3_566 ?
F1 V1 F2 83.38(10) . 3_566 ?
V1 F2 V1 106.20(10) . 3_566 ?
C1 N1 H1A 109.5 . . ?
C1 N1 H1B 109.5 . . ?
H1A N1 H1B 109.5 . . ?
C1 N1 H1C 109.5 . . ?
H1A N1 H1C 109.5 . . ?
H1B N1 H1C 109.5 . . ?
N1 C1 C2 113.7(4) . . ?
N1 C1 H1D 108.8 . . ?
C2 C1 H1D 108.8 . . ?
N1 C1 H1E 108.8 . . ?
C2 C1 H1E 108.8 . . ?
H1D C1 H1E 107.7 . . ?
N2 C2 C1 114.3(3) . . ?
N2 C2 H2A 108.7 . . ?
C1 C2 H2A 108.7 . . ?
N2 C2 H2B 108.7 . . ?
C1 C2 H2B 108.7 . . ?
H2A C2 H2B 107.6 . . ?
C3 N2 C2 113.0(3) . . ?
C3 N2 H2C 109.0 . . ?
C2 N2 H2C 109.0 . . ?
C3 N2 H2D 109.0 . . ?
C2 N2 H2D 109.0 . . ?
H2C N2 H2D 107.8 . . ?
N2 C3 C3 111.5(4) . 3_756 ?
N2 C3 H3A 109.3 . . ?
C3 C3 H3A 109.3 3_756 . ?
N2 C3 H3B 109.3 . . ?
C3 C3 H3B 109.3 3_756 . ?
H3A C3 H3B 108.0 . . ?

loop_
_geom_bond_atom_site_label_1
_geom_bond_atom_site_label_2
_geom_bond_distance
_geom_bond_site_symmetry_2
_geom_bond_publ_flag
V1 O1 1.611(3) . ?
V1 F4 1.917(2) . ?
V1 F3 1.918(2) . ?
V1 F2 1.969(2) . ?
V1 F1 1.973(3) . ?
V1 F2 2.157(2) 3_566 ?
F2 V1 2.157(2) 3_566 ?
N1 C1 1.500(5) . ?
N1 H1A 0.8900 . ?
N1 H1B 0.8900 . ?
N1 H1C 0.8900 . ?
C1 C2 1.525(6) . ?
C1 H1D 0.9700 . ?
C1 H1E 0.9700 . ?
C2 N2 1.497(5) . ?
C2 H2A 0.9700 . ?
C2 H2B 0.9700 . ?
N2 C3 1.493(5) . ?
N2 H2C 0.9000 . ?
N2 H2D 0.9000 . ?
C3 C3 1.517(8) 3_756 ?
C3 H3A 0.9700 . ?
C3 H3B 0.9700 . ?

loop_
_geom_hbond_atom_site_label_D
_geom_hbond_atom_site_label_H
_geom_hbond_atom_site_label_A
_geom_hbond_distance_DH
_geom_hbond_distance_HA
_geom_hbond_distance_DA
_geom_hbond_angle_DHA
_geom_hbond_site_symmetry_A
N1 H1C F4 0.89 1.93 2.770(4) 155.7 .
N1 H1A F3 0.89 2.10 2.896(4) 148.7 3_666
N1 H1A F4 0.89 2.35 2.909(4) 120.5 3_666
N1 H1B F1 0.89 1.96 2.745(4) 145.8 4_666
N2 H2C F3 0.90 1.80 2.675(4) 163.9 4_666
N2 H2D F1 0.90 1.75 2.633(4) 168.2 2_545
